data_1514554
loop_
_publ_author_name
'Saouma, Caroline T.'
'Lu, Connie C.'
'Day, Michael W.'
'Peters, Jonas C.'

_publ_section_title
;
 CO2 reduction by Fe(i): solvent control of C--O cleavage versus C--C
 coupling
;
_journal_issue 10
_journal_name_full 'Chemical Science'
_journal_page_first 4042
_journal_paper_doi 10.1039/c3sc51262b
_journal_volume 4
_journal_year 2013
_chemical_formula_moiety 'C114 H188 B2 Fe2 N2 P6, 2(C4 H8 O), 2(C H2 Cl2)'
_chemical_formula_sum 'C124 H208 B2 Cl4 Fe2 N2 O2 P6'
_chemical_formula_weight 2219.86
_chemical_name_systematic
; 
 ? 
;
_space_group_IT_number 14
_symmetry_cell_setting monoclinic
_symmetry_space_group_name_Hall '-P 2ybc'
_symmetry_space_group_name_H-M 'P 1 21/c 1'
_atom_sites_solution_hydrogens geom
_atom_sites_solution_primary direct
_atom_sites_solution_secondary difmap
_audit_creation_method SHELXL-97
_cell_angle_alpha 90.00
_cell_angle_beta 110.2880(10)
_cell_angle_gamma 90.00
_cell_formula_units_Z 2
_cell_length_a 22.7338(16)
_cell_length_b 15.5757(11)
_cell_length_c 17.6503(13)
_cell_measurement_reflns_used 8425
_cell_measurement_temperature 100(2)
_cell_measurement_theta_max 24.56
_cell_measurement_theta_min 2.22
_cell_volume 5862.1(7)
_computing_cell_refinement 'Bruker SAINT v6.45A'
_computing_data_collection 'Bruker SMART v5.630'
_computing_data_reduction 'Bruker SAINT v6.45A'
_computing_molecular_graphics 'Bruker XP v5.1'
_computing_publication_material 'Bruker XCIF v6.12'
_computing_structure_refinement 'Bruker XL v6.12'
_computing_structure_solution 'Bruker XS v6.12'
_diffrn_ambient_temperature 100(2)
_diffrn_measured_fraction_theta_full 0.896
_diffrn_measured_fraction_theta_max 0.896
_diffrn_measurement_device_type 'Bruker SMART 1000'
_diffrn_measurement_method '\w scans at 3 \f settings'
_diffrn_radiation_monochromator graphite
_diffrn_radiation_source 'fine-focus sealed tube'
_diffrn_radiation_type MoK\a
_diffrn_radiation_wavelength 0.71073
_diffrn_reflns_av_R_equivalents 0.0902
_diffrn_reflns_av_sigmaI/netI 0.0964
_diffrn_reflns_limit_h_max 25
_diffrn_reflns_limit_h_min -25
_diffrn_reflns_limit_k_max 18
_diffrn_reflns_limit_k_min -16
_diffrn_reflns_limit_l_max 19
_diffrn_reflns_limit_l_min -20
_diffrn_reflns_number 38965
_diffrn_reflns_theta_full 24.95
_diffrn_reflns_theta_max 24.95
_diffrn_reflns_theta_min 1.62
_exptl_absorpt_coefficient_mu 0.472
_exptl_absorpt_correction_T_max 0.9543
_exptl_absorpt_correction_T_min 0.8338
_exptl_absorpt_correction_type none
_exptl_crystal_colour Red
_exptl_crystal_density_diffrn 1.258
_exptl_crystal_density_method 'not measured'
_exptl_crystal_description Plate
_exptl_crystal_F_000 2404
_exptl_crystal_size_max 0.40
_exptl_crystal_size_mid 0.35
_exptl_crystal_size_min 0.10
_refine_diff_density_max 1.313
_refine_diff_density_min -0.633
_refine_diff_density_rms 0.107
_refine_ls_extinction_method none
_refine_ls_goodness_of_fit_ref 2.946
_refine_ls_hydrogen_treatment Riding
_refine_ls_matrix_type 'Full matrix'
_refine_ls_number_parameters 764
_refine_ls_number_reflns 9196
_refine_ls_number_restraints 5918
_refine_ls_restrained_S_all 2.452
_refine_ls_R_factor_all 0.1743
_refine_ls_R_factor_gt 0.1009
_refine_ls_shift/su_max 0.001
_refine_ls_shift/su_mean 0.000
_refine_ls_structure_factor_coef Fsqd
_refine_ls_weighting_details w=1/s^2^(Fo^2^)
_refine_ls_weighting_scheme sigma
_refine_ls_wR_factor_gt 0.1747
_refine_ls_wR_factor_ref 0.1813
_reflns_number_gt 5139
_reflns_number_total 9196
_reflns_threshold_expression >2sigma(I)
_cod_data_source_file c3sc51262b.txt
_cod_data_source_block complex6
_cod_depositor_comments
;
The following automatic conversions were performed:

'_symmetry_cell_setting' value 'Monoclinic' changed to 'monoclinic'
according to
/usr/data/users/saulius/automatic-downloads/retrospective/RSC/lib/dictionaries/cif_core.dic
dictionary named 'cif_core.dic' version 2.4.2 from
2011-04-26.

'_refine_ls_weighting_scheme' value 'Sigma' changed to
'sigma' according to
/usr/data/users/saulius/automatic-downloads/retrospective/RSC/lib/dictionaries/cif_core.dic
dictionary named 'cif_core.dic' version 2.4.2 from 2011-04-26.

Automatic conversion script
Id: cif_fix_values 2281 2013-09-26 08:29:07Z andrius 

The following automatic conversions were performed:

'_atom_sites_solution_primary' value 'Direct methods' was changed to
'direct'.

'_atom_sites_solution_secondary' value 'Difference Fourier map' was
changed to 'difmap'.

'_atom_sites_solution_hydrogens' value 'Geometric positions' was
changed to 'geom'.

Automatic conversion script
Id: cif_fix_values 6452 2018-10-05 10:23:21Z andrius 
;
_cod_original_sg_symbol_H-M P2(1)/c
_cod_database_code 1514554

loop_
_symmetry_equiv_pos_as_xyz
'x, y, z'
'-x, y+1/2, -z+1/2'
'-x, -y, -z'
'x, -y-1/2, z-1/2'

loop_
_atom_site_label
_atom_site_type_symbol
_atom_site_fract_x
_atom_site_fract_y
_atom_site_fract_z
_atom_site_U_iso_or_equiv
_atom_site_adp_type
_atom_site_occupancy
_atom_site_symmetry_multiplicity
_atom_site_calc_flag
_atom_site_refinement_flags
_atom_site_disorder_assembly
_atom_site_disorder_group
Fe1 Fe 0.32832(4) 0.99572(6) 1.00932(5) 0.0383(3) Uani 1 1 d U . .
P1 P 0.32321(7) 1.03031(10) 0.88345(10) 0.0356(5) Uani 1 1 d U . .
P2 P 0.24560(7) 1.07943(11) 0.99523(10) 0.0359(5) Uani 1 1 d U A .
P3 P 0.26192(8) 0.88644(11) 0.95846(11) 0.0389(5) Uani 1 1 d U B .
N1 N 0.4909(3) 1.0362(3) 1.0133(3) 0.0578(17) Uani 1 1 d U . .
B1 B 0.1868(3) 1.0050(5) 0.8345(4) 0.0333(18) Uani 1 1 d U . .
C1 C 0.1222(3) 1.0086(4) 0.7568(4) 0.0319(15) Uani 1 1 d U . .
C2 C 0.0682(3) 0.9637(4) 0.7562(4) 0.0500(19) Uani 1 1 d U . .
H2 H 0.0704 0.9314 0.8027 0.060 Uiso 1 1 calc R . .
C3 C 0.0121(3) 0.9639(4) 0.6918(4) 0.052(2) Uani 1 1 d U . .
H3 H -0.0227 0.9316 0.6940 0.062 Uiso 1 1 calc R . .
C4 C 0.0076(3) 1.0118(4) 0.6245(4) 0.0438(17) Uani 1 1 d U . .
H4 H -0.0308 1.0129 0.5800 0.053 Uiso 1 1 calc R . .
C5 C 0.0574(3) 1.0572(4) 0.6210(4) 0.0374(17) Uani 1 1 d U . .
H5 H 0.0540 1.0906 0.5746 0.045 Uiso 1 1 calc R . .
C6 C 0.1140(3) 1.0546(4) 0.6864(4) 0.0359(16) Uani 1 1 d U . .
H6 H 0.1487 1.0859 0.6824 0.043 Uiso 1 1 calc R . .
C7 C 0.2456(2) 1.0496(4) 0.8123(3) 0.0356(16) Uani 1 1 d U . .
H7A H 0.2386 1.1124 0.8076 0.043 Uiso 1 1 calc R . .
H7B H 0.2439 1.0282 0.7588 0.043 Uiso 1 1 calc R . .
C8 C 0.1755(2) 1.0569(4) 0.9087(3) 0.0344(16) Uani 1 1 d U . .
H8A H 0.1463 1.0230 0.9275 0.041 Uiso 1 1 calc R . .
H8B H 0.1546 1.1120 0.8875 0.041 Uiso 1 1 calc R . .
C9 C 0.2041(3) 0.9046(4) 0.8599(3) 0.0417(17) Uani 1 1 d U . .
H9A H 0.2192 0.8778 0.8192 0.050 Uiso 1 1 calc R . .
H9B H 0.1650 0.8746 0.8573 0.050 Uiso 1 1 calc R . .
C1_1 C 0.3575(3) 0.9430(4) 0.8430(4) 0.0425(18) Uani 1 1 d U . .
H1A_1 H 0.4000 0.9322 0.8823 0.051 Uiso 1 1 calc R . .
H1B_1 H 0.3323 0.8908 0.8419 0.051 Uiso 1 1 calc R . .
C2_1 C 0.3635(3) 0.9519(4) 0.7593(3) 0.067(2) Uani 1 1 d DU . .
H2_1 H 0.3528 1.0122 0.7400 0.081 Uiso 1 1 calc R . .
C3_1 C 0.3183(2) 0.8910(5) 0.6986(4) 0.119(3) Uani 1 1 d DU . .
H3A_1 H 0.3273 0.8312 0.7183 0.143 Uiso 1 1 calc R . .
H3B_1 H 0.2747 0.9047 0.6941 0.143 Uiso 1 1 calc R . .
C4_1 C 0.3244(3) 0.8982(6) 0.6159(3) 0.228(6) Uani 1 1 d DU . .
H4A_1 H 0.3117 0.9563 0.5935 0.274 Uiso 1 1 calc R . .
H4B_1 H 0.2966 0.8558 0.5786 0.274 Uiso 1 1 calc R . .
C5_1 C 0.3934(4) 0.8811(6) 0.6237(4) 0.191(5) Uani 1 1 d DU . .
H5A_1 H 0.4040 0.8206 0.6398 0.229 Uiso 1 1 calc R . .
H5B_1 H 0.3979 0.8896 0.5703 0.229 Uiso 1 1 calc R . .
C6_1 C 0.4383(3) 0.9383(6) 0.6837(5) 0.224(6) Uani 1 1 d DU . .
H6A_1 H 0.4316 0.9983 0.6640 0.269 Uiso 1 1 calc R . .
H6B_1 H 0.4817 0.9217 0.6898 0.269 Uiso 1 1 calc R . .
C7_1 C 0.4300(2) 0.9330(5) 0.7641(4) 0.151(4) Uani 1 1 d DU . .
H7A_1 H 0.4587 0.9744 0.8016 0.181 Uiso 1 1 calc R . .
H7B_1 H 0.4417 0.8747 0.7866 0.181 Uiso 1 1 calc R . .
C1_2 C 0.3711(3) 1.1220(4) 0.8772(4) 0.057(2) Uani 1 1 d U . .
H1A_2 H 0.3701 1.1619 0.9204 0.068 Uiso 1 1 calc R . .
H1B_2 H 0.4146 1.1002 0.8935 0.068 Uiso 1 1 calc R . .
C2_2 C 0.3621(3) 1.1755(3) 0.8057(4) 0.135(4) Uani 1 1 d DU . .
H2_2 H 0.3424 1.1369 0.7584 0.163 Uiso 1 1 calc R . .
C3_2 C 0.4268(3) 1.1976(4) 0.8025(5) 0.158(4) Uani 1 1 d DU . .
H3A_2 H 0.4536 1.1457 0.8154 0.190 Uiso 1 1 calc R . .
H3B_2 H 0.4224 1.2162 0.7472 0.190 Uiso 1 1 calc R . .
C4_2 C 0.4581(2) 1.2685(5) 0.8618(5) 0.198(5) Uani 1 1 d DU . .
H4A_2 H 0.4987 1.2838 0.8564 0.238 Uiso 1 1 calc R . .
H4B_2 H 0.4662 1.2485 0.9177 0.238 Uiso 1 1 calc R . .
C5_2 C 0.4146(3) 1.3481(3) 0.8441(5) 0.157(4) Uani 1 1 d DU . .
H5A_2 H 0.4338 1.3929 0.8850 0.188 Uiso 1 1 calc R . .
H5B_2 H 0.4108 1.3717 0.7905 0.188 Uiso 1 1 calc R . .
C6_2 C 0.3509(3) 1.3278(4) 0.8450(4) 0.132(4) Uani 1 1 d DU . .
H6A_2 H 0.3240 1.3794 0.8288 0.158 Uiso 1 1 calc R . .
H6B_2 H 0.3539 1.3121 0.9005 0.158 Uiso 1 1 calc R . .
C7_2 C 0.3217(2) 1.2554(5) 0.7887(4) 0.107(3) Uani 1 1 d DU . .
H7A_2 H 0.3140 1.2742 0.7325 0.128 Uiso 1 1 calc R . .
H7B_2 H 0.2807 1.2413 0.7935 0.128 Uiso 1 1 calc R . .
C1_3 C 0.2631(3) 1.1925(4) 0.9805(4) 0.0455(18) Uani 1 1 d U . .
H1A_3 H 0.3037 1.2057 1.0233 0.055 Uiso 0.692(6) 1 calc PR A 1
H1B_3 H 0.2707 1.1948 0.9286 0.055 Uiso 0.692(6) 1 calc PR A 1
H1C_3 H 0.3076 1.2033 1.0130 0.055 Uiso 0.308(6) 1 calc PR A 2
H1D_3 H 0.2585 1.2002 0.9230 0.055 Uiso 0.308(6) 1 calc PR A 2
C2_3 C 0.2191(3) 1.2680(3) 0.9793(4) 0.043(3) Uani 0.692(6) 1 d PDU A 1
H2_3 H 0.1797 1.2436 0.9835 0.052 Uiso 0.692(6) 1 calc PR A 1
C3_3 C 0.2014(4) 1.3180(5) 0.8998(3) 0.070(4) Uani 0.692(6) 1 d PDU A 1
H3A_3 H 0.2398 1.3423 0.8939 0.083 Uiso 0.692(6) 1 calc PR A 1
H3B_3 H 0.1822 1.2783 0.8541 0.083 Uiso 0.692(6) 1 calc PR A 1
C4_3 C 0.1557(3) 1.3900(5) 0.8970(4) 0.093(4) Uani 0.692(6) 1 d PDU A 1
H4A_3 H 0.1157 1.3657 0.8977 0.111 Uiso 0.692(6) 1 calc PR A 1
H4B_3 H 0.1470 1.4233 0.8465 0.111 Uiso 0.692(6) 1 calc PR A 1
C5_3 C 0.1845(4) 1.4494(3) 0.9710(5) 0.075(4) Uani 0.692(6) 1 d PDU A 1
H5A_3 H 0.2217 1.4787 0.9662 0.090 Uiso 0.692(6) 1 calc PR A 1
H5B_3 H 0.1535 1.4940 0.9709 0.090 Uiso 0.692(6) 1 calc PR A 1
C6_3 C 0.2033(4) 1.4020(5) 1.0488(4) 0.066(3) Uani 0.692(6) 1 d PDU A 1
H6A_3 H 0.1655 1.3794 1.0574 0.079 Uiso 0.692(6) 1 calc PR A 1
H6B_3 H 0.2246 1.4418 1.0936 0.079 Uiso 0.692(6) 1 calc PR A 1
C7_3 C 0.2465(3) 1.3291(4) 1.0494(3) 0.051(3) Uani 0.692(6) 1 d PDU A 1
H7A_3 H 0.2560 1.2969 1.1006 0.061 Uiso 0.692(6) 1 calc PR A 1
H7B_3 H 0.2864 1.3526 1.0475 0.061 Uiso 0.692(6) 1 calc PR A 1
C1_4 C 0.2235(3) 1.0850(4) 1.0865(3) 0.0424(17) Uani 1 1 d U . .
H1A_4 H 0.2353 1.0287 1.1135 0.051 Uiso 0.591(17) 1 calc PR A 1
H1B_4 H 0.2523 1.1275 1.1223 0.051 Uiso 0.591(17) 1 calc PR A 1
H1C_4 H 0.2233 1.0259 1.1071 0.051 Uiso 0.409(17) 1 calc PR A 2
H1D_4 H 0.2564 1.1174 1.1285 0.051 Uiso 0.409(17) 1 calc PR A 2
C2_4 C 0.1595(3) 1.1052(6) 1.0905(6) 0.024(3) Uani 0.591(17) 1 d PDU A 1
H2_4 H 0.1367 1.1390 1.0408 0.028 Uiso 0.591(17) 1 calc PR A 1
C3_4 C 0.1182(3) 1.0276(6) 1.0905(7) 0.036(3) Uani 0.591(17) 1 d PDU A 1
H3A_4 H 0.1140 0.9913 1.0428 0.043 Uiso 0.591(17) 1 calc PR A 1
H3B_4 H 0.1385 0.9929 1.1395 0.043 Uiso 0.591(17) 1 calc PR A 1
C4_4 C 0.0536(3) 1.0551(7) 1.0882(6) 0.047(4) Uani 0.591(17) 1 d PDU A 1
H4A_4 H 0.0287 1.0039 1.0916 0.056 Uiso 0.591(17) 1 calc PR A 1
H4B_4 H 0.0313 1.0850 1.0368 0.056 Uiso 0.591(17) 1 calc PR A 1
C5_4 C 0.0604(4) 1.1158(8) 1.1603(6) 0.050(4) Uani 0.591(17) 1 d PDU A 1
H5A_4 H 0.0183 1.1367 1.1565 0.061 Uiso 0.591(17) 1 calc PR A 1
H5B_4 H 0.0780 1.0831 1.2113 0.061 Uiso 0.591(17) 1 calc PR A 1
C6_4 C 0.1014(4) 1.1906(6) 1.1625(8) 0.042(4) Uani 0.591(17) 1 d PDU A 1
H6A_4 H 0.1071 1.2246 1.2119 0.051 Uiso 0.591(17) 1 calc PR A 1
H6B_4 H 0.0811 1.2279 1.1152 0.051 Uiso 0.591(17) 1 calc PR A 1
C7_4 C 0.1642(3) 1.1625(6) 1.1616(7) 0.038(4) Uani 0.591(17) 1 d PDU A 1
H7A_4 H 0.1865 1.1313 1.2123 0.046 Uiso 0.591(17) 1 calc PR A 1
H7B_4 H 0.1893 1.2139 1.1599 0.046 Uiso 0.591(17) 1 calc PR A 1
C1_5 C 0.2198(3) 0.8616(4) 1.0274(4) 0.0450(18) Uani 1 1 d U . .
H1A_5 H 0.2511 0.8629 1.0828 0.054 Uiso 0.764(6) 1 calc PR B 1
H1B_5 H 0.1905 0.9097 1.0237 0.054 Uiso 0.764(6) 1 calc PR B 1
H1C_5 H 0.2523 0.8507 1.0808 0.054 Uiso 0.236(6) 1 calc PR B 2
H1D_5 H 0.1983 0.9152 1.0330 0.054 Uiso 0.236(6) 1 calc PR B 2
C2_5 C 0.1805(2) 0.7751(4) 1.0200(3) 0.040(3) Uani 0.764(6) 1 d PDU B 1
H2_5 H 0.2043 0.7268 1.0069 0.048 Uiso 0.764(6) 1 calc PR B 1
C3_5 C 0.1750(3) 0.7583(4) 1.1027(3) 0.048(3) Uani 0.764(6) 1 d PDU B 1
H3A_5 H 0.2175 0.7539 1.1439 0.057 Uiso 0.764(6) 1 calc PR B 1
H3B_5 H 0.1532 0.8072 1.1173 0.057 Uiso 0.764(6) 1 calc PR B 1
C4_5 C 0.1390(3) 0.6762(4) 1.1026(3) 0.055(3) Uani 0.764(6) 1 d PDU B 1
H4A_5 H 0.1339 0.6687 1.1557 0.066 Uiso 0.764(6) 1 calc PR B 1
H4B_5 H 0.1626 0.6263 1.0932 0.066 Uiso 0.764(6) 1 calc PR B 1
C5_5 C 0.0738(3) 0.6812(4) 1.0351(4) 0.053(3) Uani 0.764(6) 1 d PDU B 1
H5A_5 H 0.0516 0.6260 1.0328 0.063 Uiso 0.764(6) 1 calc PR B 1
H5B_5 H 0.0488 0.7269 1.0486 0.063 Uiso 0.764(6) 1 calc PR B 1
C6_5 C 0.0780(3) 0.6993(4) 0.9545(3) 0.045(3) Uani 0.764(6) 1 d PDU B 1
H6A_5 H 0.0353 0.7066 0.9145 0.054 Uiso 0.764(6) 1 calc PR B 1
H6B_5 H 0.0978 0.6499 0.9373 0.054 Uiso 0.764(6) 1 calc PR B 1
C7_5 C 0.1156(3) 0.7787(4) 0.9563(3) 0.050(3) Uani 0.764(6) 1 d PDU B 1
H7A_5 H 0.0929 0.8289 0.9669 0.059 Uiso 0.764(6) 1 calc PR B 1
H7B_5 H 0.1196 0.7869 0.9027 0.059 Uiso 0.764(6) 1 calc PR B 1
C1_6 C 0.3032(3) 0.7836(4) 0.9563(4) 0.058(2) Uani 1 1 d U . .
H1A_6 H 0.3478 0.7978 0.9675 0.069 Uiso 0.639(4) 1 calc PR B 1
H1B_6 H 0.3015 0.7487 1.0024 0.069 Uiso 0.639(4) 1 calc PR B 1
H1C_6 H 0.3417 0.7982 0.9449 0.069 Uiso 0.361(4) 1 calc PR B 2
H1D_6 H 0.3169 0.7596 1.0117 0.069 Uiso 0.361(4) 1 calc PR B 2
C2_6 C 0.2821(3) 0.7240(3) 0.8802(5) 0.055(3) Uani 0.639(4) 1 d PDU B 1
H2_6 H 0.2723 0.7607 0.8308 0.066 Uiso 0.639(4) 1 calc PR B 1
C3_6 C 0.2237(3) 0.6717(5) 0.8742(4) 0.051(3) Uani 0.639(4) 1 d PDU B 1
H3A_6 H 0.2322 0.6370 0.9239 0.062 Uiso 0.639(4) 1 calc PR B 1
H3B_6 H 0.1887 0.7113 0.8703 0.062 Uiso 0.639(4) 1 calc PR B 1
C4_6 C 0.2045(3) 0.6128(5) 0.8013(5) 0.077(4) Uani 0.639(4) 1 d PDU B 1
H4A_6 H 0.1919 0.6474 0.7511 0.092 Uiso 0.639(4) 1 calc PR B 1
H4B_6 H 0.1683 0.5773 0.8007 0.092 Uiso 0.639(4) 1 calc PR B 1
C5_6 C 0.2605(4) 0.5541(4) 0.8051(5) 0.099(5) Uani 0.639(4) 1 d PDU B 1
H5A_6 H 0.2694 0.5149 0.8519 0.119 Uiso 0.639(4) 1 calc PR B 1
H5B_6 H 0.2488 0.5186 0.7556 0.119 Uiso 0.639(4) 1 calc PR B 1
C6_6 C 0.3182(3) 0.6035(5) 0.8127(5) 0.094(4) Uani 0.639(4) 1 d PDU B 1
H6A_6 H 0.3114 0.6367 0.7625 0.112 Uiso 0.639(4) 1 calc PR B 1
H6B_6 H 0.3533 0.5632 0.8195 0.112 Uiso 0.639(4) 1 calc PR B 1
C7_6 C 0.3350(2) 0.6637(5) 0.8832(5) 0.062(3) Uani 0.639(4) 1 d PDU B 1
H7A_6 H 0.3720 0.6979 0.8844 0.074 Uiso 0.639(4) 1 calc PR B 1
H7B_6 H 0.3468 0.6298 0.9337 0.074 Uiso 0.639(4) 1 calc PR B 1
C2_31 C 0.2240(4) 1.2601(6) 1.0018(9) 0.043(7) Uiso 0.308(6) 1 d PDU A 2
H2_31 H 0.2193 1.2418 1.0537 0.051 Uiso 0.308(6) 1 calc PR A 2
C3_31 C 0.1578(5) 1.2772(6) 0.9423(8) 0.041(6) Uiso 0.308(6) 1 d PDU A 2
H3A_31 H 0.1603 1.2965 0.8900 0.049 Uiso 0.308(6) 1 calc PR A 2
H3B_31 H 0.1333 1.2233 0.9326 0.049 Uiso 0.308(6) 1 calc PR A 2
C4_31 C 0.1244(3) 1.3451(7) 0.9741(9) 0.058(7) Uiso 0.308(6) 1 d PDU A 2
H4A_31 H 0.1181 1.3240 1.0236 0.070 Uiso 0.308(6) 1 calc PR A 2
H4B_31 H 0.0828 1.3574 0.9331 0.070 Uiso 0.308(6) 1 calc PR A 2
C5_31 C 0.1645(5) 1.4280(6) 0.9932(10) 0.064(7) Uiso 0.308(6) 1 d PDU A 2
H5A_31 H 0.1663 1.4524 0.9423 0.077 Uiso 0.308(6) 1 calc PR A 2
H5B_31 H 0.1440 1.4708 1.0174 0.077 Uiso 0.308(6) 1 calc PR A 2
C6_31 C 0.2294(5) 1.4126(8) 1.0496(9) 0.069(7) Uiso 0.308(6) 1 d PDU A 2
H6A_31 H 0.2282 1.3960 1.1032 0.082 Uiso 0.308(6) 1 calc PR A 2
H6B_31 H 0.2540 1.4663 1.0563 0.082 Uiso 0.308(6) 1 calc PR A 2
C7_31 C 0.2609(3) 1.3432(8) 1.0189(10) 0.046(7) Uiso 0.308(6) 1 d PDU A 2
H7A_31 H 0.3029 1.3322 1.0594 0.055 Uiso 0.308(6) 1 calc PR A 2
H7B_31 H 0.2667 1.3631 0.9687 0.055 Uiso 0.308(6) 1 calc PR A 2
C2_41 C 0.1557(4) 1.1292(8) 1.0754(9) 0.024(5) Uiso 0.409(17) 1 d PDU A 2
H2_41 H 0.1419 1.1680 1.0273 0.029 Uiso 0.409(17) 1 calc PR A 2
C3_41 C 0.1090(4) 1.0557(7) 1.0660(8) 0.028(5) Uiso 0.409(17) 1 d PDU A 2
H3A_41 H 0.1031 1.0249 1.0148 0.033 Uiso 0.409(17) 1 calc PR A 2
H3B_41 H 0.1263 1.0145 1.1110 0.033 Uiso 0.409(17) 1 calc PR A 2
C4_41 C 0.0461(4) 1.0884(9) 1.0658(8) 0.046(6) Uiso 0.409(17) 1 d PDU A 2
H4A_41 H 0.0177 1.0394 1.0629 0.055 Uiso 0.409(17) 1 calc PR A 2
H4B_41 H 0.0266 1.1253 1.0179 0.055 Uiso 0.409(17) 1 calc PR A 2
C5_41 C 0.0559(5) 1.1405(10) 1.1439(9) 0.041(5) Uiso 0.409(17) 1 d PDU A 2
H5A_41 H 0.0152 1.1650 1.1419 0.049 Uiso 0.409(17) 1 calc PR A 2
H5B_41 H 0.0705 1.1014 1.1910 0.049 Uiso 0.409(17) 1 calc PR A 2
C6_41 C 0.1020(6) 1.2112(9) 1.1552(10) 0.041(6) Uiso 0.409(17) 1 d PDU A 2
H6A_41 H 0.1092 1.2393 1.2079 0.049 Uiso 0.409(17) 1 calc PR A 2
H6B_41 H 0.0848 1.2547 1.1123 0.049 Uiso 0.409(17) 1 calc PR A 2
C7_41 C 0.1631(4) 1.1783(9) 1.1522(10) 0.037(6) Uiso 0.409(17) 1 d PDU A 2
H7A_41 H 0.1826 1.1403 1.1991 0.045 Uiso 0.409(17) 1 calc PR A 2
H7B_41 H 0.1917 1.2274 1.1565 0.045 Uiso 0.409(17) 1 calc PR A 2
C2_51 C 0.1725(5) 0.7914(8) 1.0149(11) 0.032(7) Uiso 0.236(6) 1 d PDU B 2
H2_51 H 0.1660 0.7647 0.9610 0.039 Uiso 0.236(6) 1 calc PR B 2
C3_51 C 0.2019(4) 0.7235(8) 1.0797(11) 0.045(7) Uiso 0.236(6) 1 d PDU B 2
H3A_51 H 0.2428 0.7055 1.0768 0.054 Uiso 0.236(6) 1 calc PR B 2
H3B_51 H 0.2095 0.7488 1.1338 0.054 Uiso 0.236(6) 1 calc PR B 2
C4_51 C 0.1598(6) 0.6456(6) 1.0689(12) 0.037(7) Uiso 0.236(6) 1 d PDU B 2
H4A_51 H 0.1786 0.6043 1.1134 0.044 Uiso 0.236(6) 1 calc PR B 2
H4B_51 H 0.1552 0.6167 1.0172 0.044 Uiso 0.236(6) 1 calc PR B 2
C5_51 C 0.0946(6) 0.6744(9) 1.0691(12) 0.041(8) Uiso 0.236(6) 1 d PDU B 2
H5A_51 H 0.0664 0.6240 1.0584 0.049 Uiso 0.236(6) 1 calc PR B 2
H5B_51 H 0.0991 0.6968 1.1233 0.049 Uiso 0.236(6) 1 calc PR B 2
C6_51 C 0.0658(4) 0.7417(10) 1.0078(13) 0.057(8) Uiso 0.236(6) 1 d PDU B 2
H6A_51 H 0.0261 0.7613 1.0134 0.068 Uiso 0.236(6) 1 calc PR B 2
H6B_51 H 0.0558 0.7171 0.9530 0.068 Uiso 0.236(6) 1 calc PR B 2
C7_51 C 0.1089(6) 0.8167(8) 1.0173(12) 0.047(8) Uiso 0.236(6) 1 d PDU B 2
H7A_51 H 0.1146 0.8455 1.0694 0.056 Uiso 0.236(6) 1 calc PR B 2
H7B_51 H 0.0893 0.8586 0.9735 0.056 Uiso 0.236(6) 1 calc PR B 2
C2_61 C 0.2701(8) 0.7104(9) 0.8979(10) 0.069(7) Uiso 0.361(4) 1 d PDU B 2
H2_61 H 0.2235 0.7176 0.8794 0.083 Uiso 0.361(4) 1 calc PR B 2
C3_61 C 0.2895(9) 0.6254(12) 0.9431(7) 0.143(11) Uiso 0.361(4) 1 d PDU B 2
H3A_61 H 0.3359 0.6220 0.9657 0.172 Uiso 0.361(4) 1 calc PR B 2
H3B_61 H 0.2737 0.6234 0.9887 0.172 Uiso 0.361(4) 1 calc PR B 2
C4_61 C 0.2641(9) 0.5491(9) 0.8880(12) 0.131(9) Uiso 0.361(4) 1 d PDU B 2
H4A_61 H 0.2177 0.5491 0.8693 0.158 Uiso 0.361(4) 1 calc PR B 2
H4B_61 H 0.2794 0.4951 0.9178 0.158 Uiso 0.361(4) 1 calc PR B 2
C5_61 C 0.2862(9) 0.5549(9) 0.8144(11) 0.099(8) Uiso 0.361(4) 1 d PDU B 2
H5A_61 H 0.3324 0.5479 0.8332 0.119 Uiso 0.361(4) 1 calc PR B 2
H5B_61 H 0.2673 0.5072 0.7768 0.119 Uiso 0.361(4) 1 calc PR B 2
C6_61 C 0.2690(9) 0.6378(12) 0.7706(7) 0.123(8) Uiso 0.361(4) 1 d PDU B 2
H6A_61 H 0.2228 0.6414 0.7452 0.148 Uiso 0.361(4) 1 calc PR B 2
H6B_61 H 0.2872 0.6402 0.7271 0.148 Uiso 0.361(4) 1 calc PR B 2
C7_61 C 0.2924(8) 0.7124(9) 0.8264(11) 0.103(7) Uiso 0.361(4) 1 d PDU B 2
H7A_61 H 0.2779 0.7663 0.7959 0.124 Uiso 0.361(4) 1 calc PR B 2
H7B_61 H 0.3388 0.7125 0.8464 0.124 Uiso 0.361(4) 1 calc PR B 2
C52 C 0.4439(3) 1.0103(5) 1.0452(4) 0.054(2) Uani 1 1 d U . .
C53 C 0.4129(3) 1.0776(5) 1.0677(4) 0.0497(19) Uani 1 1 d U . .
H53 H 0.4163 1.1343 1.0499 0.060 Uiso 1 1 calc R . .
C54 C 0.3771(3) 1.0621(4) 1.1158(4) 0.0483(19) Uani 1 1 d U . .
H54 H 0.3615 1.1096 1.1368 0.058 Uiso 1 1 calc R . .
C55 C 0.3633(3) 0.9787(5) 1.1345(4) 0.0474(19) Uani 1 1 d U . .
H55 H 0.3410 0.9692 1.1704 0.057 Uiso 1 1 calc R . .
C56 C 0.3832(3) 0.9103(5) 1.0987(4) 0.0505(19) Uani 1 1 d U . .
H56 H 0.3731 0.8531 1.1082 0.061 Uiso 1 1 calc R . .
C57 C 0.4188(3) 0.9264(5) 1.0478(4) 0.0502(19) Uani 1 1 d U . .
H57 H 0.4260 0.8814 1.0156 0.060 Uiso 1 1 calc R . .
C61_7 C 0.9942(8) 0.1806(15) 0.7661(10) 0.126(8) Uani 0.583(4) 1 d PDU C 1
H61A_7 H 0.9936 0.2301 0.7306 0.151 Uiso 0.583(4) 1 calc PR C 1
H61B_7 H 1.0166 0.1329 0.7508 0.151 Uiso 0.583(4) 1 calc PR C 1
Cl1_7 Cl 1.03403(18) 0.2090(4) 0.8657(3) 0.144(3) Uani 0.583(4) 1 d PDU C 1
Cl2_7 Cl 0.92099(19) 0.1505(4) 0.7517(3) 0.152(3) Uani 0.583(4) 1 d PDU C 1
C61_71 C 1.0049(11) 0.1530(9) 0.7834(12) 0.068(7) Uani 0.417(4) 1 d PDU C 2
H61A_71 H 0.9822 0.1182 0.7352 0.081 Uiso 0.417(4) 1 calc PR C 2
H61B_71 H 1.0498 0.1540 0.7890 0.081 Uiso 0.417(4) 1 calc PR C 2
Cl1_71 Cl 0.9758(3) 0.2569(3) 0.7695(4) 0.102(3) Uani 0.417(4) 1 d PDU C 2
Cl2_71 Cl 0.9975(3) 0.1077(3) 0.8647(3) 0.100(3) Uani 0.417(4) 1 d PDU C 2
C1_8 C 0.5105(8) 0.656(3) 0.7730(10) 0.497(19) Uiso 0.639(4) 1 d PDU B 2
H1A_8 H 0.5016 0.6956 0.7265 0.597 Uiso 0.639(4) 1 calc PR B 2
H1B_8 H 0.5180 0.5980 0.7552 0.597 Uiso 0.639(4) 1 calc PR B 2
C2_8 C 0.5683(5) 0.6863(12) 0.8418(12) 0.201(8) Uiso 0.639(4) 1 d PDU B 2
H2A_8 H 0.5832 0.7423 0.8289 0.242 Uiso 0.639(4) 1 calc PR B 2
H2B_8 H 0.6027 0.6439 0.8532 0.242 Uiso 0.639(4) 1 calc PR B 2
C3_8 C 0.5455(7) 0.6943(13) 0.9132(8) 0.203(9) Uiso 0.639(4) 1 d PDU B 2
H3A_8 H 0.5508 0.6396 0.9434 0.244 Uiso 0.639(4) 1 calc PR B 2
H3B_8 H 0.5683 0.7403 0.9506 0.244 Uiso 0.639(4) 1 calc PR B 2
C4_8 C 0.4770(7) 0.7166(12) 0.8734(11) 0.276(11) Uiso 0.639(4) 1 d PDU B 2
H4A_8 H 0.4715 0.7770 0.8547 0.332 Uiso 0.639(4) 1 calc PR B 2
H4B_8 H 0.4534 0.7070 0.9104 0.332 Uiso 0.639(4) 1 calc PR B 2
O_8 O 0.4561(4) 0.6537(6) 0.8015(6) 0.126(4) Uiso 0.639(4) 1 d PDU B 2
C1_81 C 0.5994(9) 0.6005(16) 0.9900(19) 0.305(18) Uiso 0.361(4) 1 d PDU B 1
H1A_81 H 0.6381 0.5763 0.9848 0.366 Uiso 0.361(4) 1 calc PR B 1
H1B_81 H 0.6086 0.6188 1.0466 0.366 Uiso 0.361(4) 1 calc PR B 1
C2_81 C 0.5481(12) 0.5352(9) 0.9665(16) 0.151(11) Uiso 0.361(4) 1 d PDU B 1
H2A_81 H 0.5433 0.5089 1.0151 0.181 Uiso 0.361(4) 1 calc PR B 1
H2B_81 H 0.5573 0.4893 0.9334 0.181 Uiso 0.361(4) 1 calc PR B 1
C3_81 C 0.4895(8) 0.5832(15) 0.9184(16) 0.163(12) Uiso 0.361(4) 1 d PDU B 1
H3A_81 H 0.4559 0.5737 0.9412 0.195 Uiso 0.361(4) 1 calc PR B 1
H3B_81 H 0.4744 0.5641 0.8613 0.195 Uiso 0.361(4) 1 calc PR B 1
C4_81 C 0.5082(8) 0.6765(13) 0.925(2) 0.202(13) Uiso 0.361(4) 1 d PDU B 1
H4A_81 H 0.4831 0.7082 0.8753 0.242 Uiso 0.361(4) 1 calc PR B 1
H4B_81 H 0.5022 0.7037 0.9720 0.242 Uiso 0.361(4) 1 calc PR B 1
O_81 O 0.5765(6) 0.6758(8) 0.9333(8) 0.064(4) Uiso 0.361(4) 1 d PDU B 1

loop_
_atom_site_aniso_label
_atom_site_aniso_U_11
_atom_site_aniso_U_22
_atom_site_aniso_U_33
_atom_site_aniso_U_23
_atom_site_aniso_U_13
_atom_site_aniso_U_12
Fe1 0.0246(5) 0.0524(7) 0.0407(6) 0.0047(5) 0.0151(4) 0.0022(5)
P1 0.0231(10) 0.0448(12) 0.0417(12) 0.0062(9) 0.0149(9) 0.0018(8)
P2 0.0224(10) 0.0453(12) 0.0414(12) -0.0073(9) 0.0129(9) -0.0043(8)
P3 0.0371(11) 0.0425(12) 0.0440(12) 0.0036(9) 0.0228(10) 0.0042(9)
N1 0.052(4) 0.043(4) 0.053(4) 0.006(3) -0.013(3) 0.016(3)
B1 0.027(4) 0.040(5) 0.036(4) -0.001(4) 0.014(3) -0.005(4)
C1 0.027(3) 0.036(4) 0.037(4) -0.014(3) 0.017(3) -0.003(3)
C2 0.045(4) 0.076(5) 0.035(4) -0.006(3) 0.021(4) -0.019(4)
C3 0.038(4) 0.073(5) 0.046(5) -0.013(4) 0.016(4) -0.020(4)
C4 0.027(4) 0.064(5) 0.037(4) -0.012(4) 0.007(3) -0.007(4)
C5 0.031(4) 0.042(4) 0.036(4) 0.001(3) 0.008(3) 0.002(3)
C6 0.025(4) 0.041(4) 0.042(4) -0.007(3) 0.011(3) -0.005(3)
C7 0.024(3) 0.044(4) 0.043(4) 0.003(3) 0.017(3) 0.002(3)
C8 0.022(3) 0.039(4) 0.043(4) -0.004(3) 0.013(3) 0.001(3)
C9 0.034(4) 0.049(5) 0.048(4) -0.004(3) 0.022(3) -0.006(3)
C1_1 0.031(4) 0.055(4) 0.051(4) -0.001(3) 0.025(3) 0.008(3)
C2_1 0.082(5) 0.054(5) 0.081(6) -0.025(4) 0.046(5) -0.001(4)
C3_1 0.084(6) 0.190(8) 0.088(6) -0.023(6) 0.037(5) 0.029(6)
C4_1 0.189(10) 0.314(11) 0.190(10) -0.023(9) 0.078(8) 0.050(9)
C5_1 0.142(9) 0.288(10) 0.160(9) -0.078(8) 0.076(7) 0.000(8)
C6_1 0.193(9) 0.301(11) 0.214(10) -0.087(9) 0.116(8) -0.080(8)
C7_1 0.099(7) 0.291(10) 0.084(7) -0.059(6) 0.058(6) -0.067(7)
C1_2 0.045(4) 0.068(5) 0.057(5) 0.021(4) 0.017(4) -0.008(4)
C2_2 0.087(7) 0.178(8) 0.144(8) 0.042(7) 0.044(6) -0.037(6)
C3_2 0.154(8) 0.193(9) 0.167(8) 0.056(7) 0.105(7) 0.014(7)
C4_2 0.102(8) 0.166(9) 0.267(10) -0.022(8) -0.013(7) -0.019(7)
C5_2 0.121(8) 0.152(8) 0.197(9) 0.044(7) 0.055(7) -0.018(7)
C6_2 0.089(7) 0.184(9) 0.135(8) 0.015(7) 0.053(6) -0.001(6)
C7_2 0.081(6) 0.100(7) 0.133(7) 0.052(6) 0.029(6) 0.022(5)
C1_3 0.034(4) 0.043(4) 0.055(5) -0.008(3) 0.011(3) -0.010(3)
C2_3 0.033(6) 0.039(6) 0.055(6) -0.012(5) 0.011(5) -0.001(4)
C3_3 0.069(7) 0.068(7) 0.057(7) -0.016(6) 0.004(6) 0.014(6)
C4_3 0.077(8) 0.088(8) 0.096(8) 0.010(7) 0.007(6) 0.024(6)
C5_3 0.068(7) 0.060(7) 0.101(8) 0.001(6) 0.035(6) 0.023(5)
C6_3 0.074(7) 0.056(7) 0.077(7) -0.012(5) 0.036(6) 0.011(6)
C7_3 0.064(6) 0.043(6) 0.055(6) 0.003(5) 0.032(5) 0.002(5)
C1_4 0.041(4) 0.051(4) 0.043(4) -0.009(3) 0.025(3) -0.007(3)
C2_4 0.021(6) 0.023(6) 0.027(6) 0.015(5) 0.008(4) 0.014(4)
C3_4 0.032(6) 0.031(7) 0.046(7) 0.002(6) 0.016(5) 0.000(5)
C4_4 0.033(6) 0.059(7) 0.049(7) 0.009(6) 0.015(5) -0.010(5)
C5_4 0.043(7) 0.068(8) 0.050(7) 0.010(6) 0.029(5) 0.007(6)
C6_4 0.029(6) 0.043(7) 0.060(7) -0.020(6) 0.020(5) -0.006(5)
C7_4 0.024(6) 0.047(7) 0.041(7) 0.005(6) 0.008(5) -0.003(5)
C1_5 0.045(4) 0.056(5) 0.043(4) 0.011(3) 0.027(4) -0.006(3)
C2_5 0.042(5) 0.049(6) 0.037(5) -0.005(4) 0.023(4) -0.003(4)
C3_5 0.049(5) 0.054(6) 0.043(5) 0.011(4) 0.019(4) -0.006(5)
C4_5 0.065(6) 0.059(6) 0.044(6) 0.027(5) 0.023(5) -0.001(5)
C5_5 0.045(5) 0.052(6) 0.063(6) -0.009(5) 0.021(5) -0.024(4)
C6_5 0.043(5) 0.052(6) 0.039(5) 0.004(4) 0.013(4) -0.016(4)
C7_5 0.065(6) 0.049(5) 0.038(5) 0.012(4) 0.022(5) -0.015(5)
C1_6 0.064(5) 0.060(5) 0.063(5) 0.013(4) 0.039(4) 0.014(4)
C2_6 0.074(7) 0.041(6) 0.059(7) 0.003(5) 0.034(6) 0.014(6)
C3_6 0.071(7) 0.049(6) 0.043(6) -0.012(5) 0.031(6) -0.012(5)
C4_6 0.111(8) 0.062(7) 0.063(7) -0.011(6) 0.037(7) -0.026(6)
C5_6 0.149(9) 0.073(8) 0.080(8) -0.025(6) 0.046(7) -0.003(7)
C6_6 0.126(9) 0.085(8) 0.078(7) -0.016(6) 0.047(7) 0.042(7)
C7_6 0.082(7) 0.058(7) 0.056(7) -0.002(5) 0.036(6) 0.021(6)
C52 0.032(4) 0.084(6) 0.043(4) 0.021(4) 0.009(3) -0.001(4)
C53 0.025(4) 0.079(5) 0.047(5) 0.010(4) 0.015(4) -0.008(4)
C54 0.038(4) 0.059(5) 0.041(4) 0.006(4) 0.005(4) -0.001(4)
C55 0.032(4) 0.072(5) 0.036(4) 0.002(4) 0.009(3) -0.003(4)
C56 0.035(4) 0.068(5) 0.044(4) 0.008(4) 0.008(4) 0.014(4)
C57 0.029(4) 0.074(5) 0.044(4) 0.003(4) 0.008(4) 0.019(4)
C61_7 0.122(12) 0.172(13) 0.120(12) -0.006(10) 0.089(10) 0.003(10)
Cl1_7 0.089(3) 0.175(5) 0.149(5) -0.085(4) 0.016(3) 0.049(3)
Cl2_7 0.082(4) 0.231(6) 0.148(5) -0.078(4) 0.048(3) 0.001(3)
C61_71 0.054(10) 0.105(12) 0.057(11) -0.019(9) 0.035(9) 0.022(8)
Cl1_71 0.143(6) 0.070(4) 0.139(5) 0.024(4) 0.108(5) 0.021(4)
Cl2_71 0.117(5) 0.121(5) 0.083(4) 0.025(4) 0.060(4) 0.046(4)

loop_
_atom_type_symbol
_atom_type_description
_atom_type_scat_dispersion_real
_atom_type_scat_dispersion_imag
_atom_type_scat_source
C C 0.0033 0.0016 'International Tables Vol C Tables 4.2.6.8 and 6.1.1.4'
H H 0.0000 0.0000 'International Tables Vol C Tables 4.2.6.8 and 6.1.1.4'
B B 0.0013 0.0007 'International Tables Vol C Tables 4.2.6.8 and 6.1.1.4'
N N 0.0061 0.0033 'International Tables Vol C Tables 4.2.6.8 and 6.1.1.4'
P P 0.1023 0.0942 'International Tables Vol C Tables 4.2.6.8 and 6.1.1.4'
Fe Fe 0.3463 0.8444 'International Tables Vol C Tables 4.2.6.8 and 6.1.1.4'
Cl Cl 0.1484 0.1585 'International Tables Vol C Tables 4.2.6.8 and 6.1.1.4'
O O 0.0106 0.0060 'International Tables Vol C Tables 4.2.6.8 and 6.1.1.4'

loop_
_geom_angle_atom_site_label_1
_geom_angle_atom_site_label_2
_geom_angle_atom_site_label_3
_geom_angle
_geom_angle_site_symmetry_1
C55 Fe1 C54 39.2(2) .
C55 Fe1 C56 38.7(2) .
C54 Fe1 C56 69.4(3) .
C55 Fe1 C57 69.0(2) .
C54 Fe1 C57 79.5(3) .
C56 Fe1 C57 38.4(2) .
C55 Fe1 P2 100.89(19) .
C54 Fe1 P2 88.58(19) .
C56 Fe1 P2 135.2(2) .
C57 Fe1 P2 168.05(19) .
C55 Fe1 C53 68.6(2) .
C54 Fe1 C53 37.1(2) .
C56 Fe1 C53 79.9(3) .
C57 Fe1 C53 65.0(3) .
P2 Fe1 C53 106.0(2) .
C55 Fe1 P3 106.4(2) .
C54 Fe1 P3 143.8(2) .
C56 Fe1 P3 87.8(2) .
C57 Fe1 P3 100.2(2) .
P2 Fe1 P3 88.54(7) .
C53 Fe1 P3 165.2(2) .
C55 Fe1 P1 160.94(18) .
C54 Fe1 P1 126.7(2) .
C56 Fe1 P1 134.8(2) .
C57 Fe1 P1 98.31(18) .
P2 Fe1 P1 89.83(7) .
C53 Fe1 P1 93.46(17) .
P3 Fe1 P1 89.39(7) .
C55 Fe1 C52 76.2(2) .
C54 Fe1 C52 62.8(2) .
C56 Fe1 C52 64.5(2) .
C57 Fe1 C52 34.9(2) .
P2 Fe1 C52 138.6(2) .
C53 Fe1 C52 33.8(2) .
P3 Fe1 C52 132.4(2) .
P1 Fe1 C52 85.30(16) .
C7 P1 C1_2 106.8(3) .
C7 P1 C1_1 107.4(3) .
C1_2 P1 C1_1 102.4(3) .
C7 P1 Fe1 115.51(18) .
C1_2 P1 Fe1 114.9(2) .
C1_1 P1 Fe1 108.9(2) .
C8 P2 C1_3 103.6(3) .
C8 P2 C1_4 108.5(3) .
C1_3 P2 C1_4 102.4(3) .
C8 P2 Fe1 116.12(19) .
C1_3 P2 Fe1 111.0(2) .
C1_4 P2 Fe1 113.8(2) .
C9 P3 C1_5 107.4(3) .
C9 P3 C1_6 108.6(3) .
C1_5 P3 C1_6 102.4(3) .
C9 P3 Fe1 115.6(2) .
C1_5 P3 Fe1 109.2(2) .
C1_6 P3 Fe1 112.7(2) .
N1 N1 C52 105.3(7) 3_677
C1 B1 C8 108.1(5) .
C1 B1 C9 109.0(5) .
C8 B1 C9 110.0(5) .
C1 B1 C7 110.5(5) .
C8 B1 C7 110.1(5) .
C9 B1 C7 109.1(5) .
C6 C1 C2 113.7(5) .
C6 C1 B1 125.0(5) .
C2 C1 B1 121.3(6) .
C3 C2 C1 123.9(6) .
C4 C3 C2 118.9(6) .
C5 C4 C3 120.6(6) .
C4 C5 C6 119.4(6) .
C1 C6 C5 123.5(6) .
B1 C7 P1 116.0(4) .
B1 C8 P2 115.6(4) .
B1 C9 P3 116.1(4) .
C2_1 C1_1 P1 120.0(4) .
C7_1 C2_1 C3_1 109.4(2) .
C7_1 C2_1 C1_1 110.4(5) .
C3_1 C2_1 C1_1 110.9(5) .
C4_1 C3_1 C2_1 111.4(3) .
C3_1 C4_1 C5_1 109.3(2) .
C6_1 C5_1 C4_1 112.5(3) .
C5_1 C6_1 C7_1 111.2(3) .
C6_1 C7_1 C2_1 112.8(2) .
C2_2 C1_2 P1 126.2(5) .
C1_2 C2_2 C7_2 122.1(5) .
C1_2 C2_2 C3_2 108.1(5) .
C7_2 C2_2 C3_2 109.5(2) .
C4_2 C3_2 C2_2 111.4(3) .
C3_2 C4_2 C5_2 109.2(2) .
C6_2 C5_2 C4_2 112.6(3) .
C5_2 C6_2 C7_2 111.3(3) .
C6_2 C7_2 C2_2 112.9(2) .
C2_31 C1_3 P2 117.2(6) .
C2_3 C1_3 P2 124.1(4) .
C7_3 C2_3 C3_3 109.5(2) .
C7_3 C2_3 C1_3 112.8(5) .
C3_3 C2_3 C1_3 111.4(5) .
C4_3 C3_3 C2_3 111.5(3) .
C3_3 C4_3 C5_3 109.3(2) .
C6_3 C5_3 C4_3 112.6(3) .
C5_3 C6_3 C7_3 111.2(3) .
C6_3 C7_3 C2_3 112.8(2) .
C2_4 C1_4 P2 127.4(5) .
C2_41 C1_4 P2 116.4(6) .
C7_4 C2_4 C1_4 111.7(6) .
C7_4 C2_4 C3_4 109.5(2) .
C1_4 C2_4 C3_4 115.8(6) .
C4_4 C3_4 C2_4 111.5(3) .
C3_4 C4_4 C5_4 109.3(2) .
C6_4 C5_4 C4_4 112.6(3) .
C5_4 C6_4 C7_4 111.2(3) .
C6_4 C7_4 C2_4 112.8(2) .
C2_51 C1_5 P3 124.8(8) .
C2_5 C1_5 P3 122.0(4) .
C7_5 C2_5 C3_5 109.5(2) .
C7_5 C2_5 C1_5 113.8(5) .
C3_5 C2_5 C1_5 107.1(4) .
C4_5 C3_5 C2_5 111.5(3) .
C3_5 C4_5 C5_5 109.3(2) .
C6_5 C5_5 C4_5 112.6(2) .
C5_5 C6_5 C7_5 111.2(3) .
C6_5 C7_5 C2_5 112.8(2) .
C2_61 C1_6 P3 121.0(7) .
C2_6 C1_6 P3 121.4(5) .
C7_6 C2_6 C3_6 109.5(2) .
C7_6 C2_6 C1_6 109.6(5) .
C3_6 C2_6 C1_6 112.0(5) .
C4_6 C3_6 C2_6 111.5(3) .
C3_6 C4_6 C5_6 109.3(2) .
C6_6 C5_6 C4_6 112.6(3) .
C5_6 C6_6 C7_6 111.2(3) .
C6_6 C7_6 C2_6 112.8(2) .
C1_3 C2_31 C7_31 108.2(7) .
C1_3 C2_31 C3_31 118.4(9) .
C7_31 C2_31 C3_31 109.5(2) .
C4_31 C3_31 C2_31 111.5(3) .
C3_31 C4_31 C5_31 109.3(2) .
C6_31 C5_31 C4_31 112.6(3) .
C5_31 C6_31 C7_31 111.2(3) .
C6_31 C7_31 C2_31 112.8(2) .
C7_41 C2_41 C3_41 109.5(2) .
C7_41 C2_41 C1_4 107.3(7) .
C3_41 C2_41 C1_4 106.6(7) .
C4_41 C3_41 C2_41 111.5(3) .
C3_41 C4_41 C5_41 109.3(2) .
C6_41 C5_41 C4_41 112.6(3) .
C5_41 C6_41 C7_41 111.2(3) .
C6_41 C7_41 C2_41 112.8(2) .
C1_5 C2_51 C7_51 116.7(9) .
C1_5 C2_51 C3_51 106.8(9) .
C7_51 C2_51 C3_51 109.5(2) .
C4_51 C3_51 C2_51 111.5(3) .
C3_51 C4_51 C5_51 109.3(2) .
C6_51 C5_51 C4_51 112.6(3) .
C5_51 C6_51 C7_51 111.2(3) .
C6_51 C7_51 C2_51 112.8(2) .
C7_61 C2_61 C3_61 109.5(2) .
C7_61 C2_61 C1_6 108.3(12) .
C3_61 C2_61 C1_6 107.7(12) .
C4_61 C3_61 C2_61 111.4(3) .
C3_61 C4_61 C5_61 109.3(2) .
C6_61 C5_61 C4_61 112.6(3) .
C5_61 C6_61 C7_61 111.2(3) .
C6_61 C7_61 C2_61 112.8(2) .
C53 C52 N1 114.9(7) .
C53 C52 C57 115.4(6) .
N1 C52 C57 129.1(7) .
C53 C52 Fe1 63.1(4) .
N1 C52 Fe1 142.5(4) .
C57 C52 Fe1 61.9(3) .
C54 C53 C52 120.4(7) .
C54 C53 Fe1 65.8(4) .
C52 C53 Fe1 83.1(4) .
C53 C54 C55 122.2(7) .
C53 C54 Fe1 77.1(4) .
C55 C54 Fe1 70.2(4) .
C56 C55 C54 117.9(6) .
C56 C55 Fe1 71.5(4) .
C54 C55 Fe1 70.6(4) .
C55 C56 C57 119.8(7) .
C55 C56 Fe1 69.8(4) .
C57 C56 Fe1 74.7(4) .
C56 C57 C52 120.0(6) .
C56 C57 Fe1 66.9(3) .
C52 C57 Fe1 83.3(4) .
Cl2_7 C61_7 Cl1_7 111.7(6) .
Cl2_71 C61_71 Cl1_71 111.7(6) .
O_8 C1_8 C2_8 109.0(6) .
C1_8 C2_8 C3_8 103.8(5) .
C4_8 C3_8 C2_8 103.0(7) .
C3_8 C4_8 O_8 102.2(6) .
C1_8 O_8 C4_8 102.0(10) .
C2_81 C1_81 O_81 106.7(7) .
C1_81 C2_81 C3_81 105.7(6) .
C2_81 C3_81 C4_81 105.4(7) .
O_81 C4_81 C3_81 104.8(7) .
C1_81 O_81 C4_81 100.4(11) .

loop_
_geom_bond_atom_site_label_1
_geom_bond_atom_site_label_2
_geom_bond_distance
_geom_bond_site_symmetry_2
_geom_bond_publ_flag
Fe1 C55 2.089(6) . yes
Fe1 C54 2.094(6) . yes
Fe1 C56 2.110(6) . yes
Fe1 C57 2.212(6) . yes
Fe1 P2 2.2303(18) . yes
Fe1 C53 2.238(6) . yes
Fe1 P3 2.245(2) . yes
Fe1 P1 2.2496(18) . yes
Fe1 C52 2.491(7) . yes
P1 C7 1.801(5) . ?
P1 C1_2 1.821(6) . ?
P1 C1_1 1.830(5) . ?
P2 C8 1.819(5) . ?
P2 C1_3 1.843(6) . ?
P2 C1_4 1.849(5) . ?
P3 C9 1.802(6) . ?
P3 C1_5 1.833(5) . ?
P3 C1_6 1.863(6) . ?
N1 N1 1.340(9) 3_677 yes
N1 C52 1.429(8) . yes
B1 C1 1.625(8) . ?
B1 C8 1.634(8) . ?
B1 C9 1.636(9) . ?
B1 C7 1.668(8) . ?
C1 C6 1.390(7) . ?
C1 C2 1.411(7) . ?
C2 C3 1.382(8) . ?
C3 C4 1.376(8) . ?
C4 C5 1.355(7) . ?
C5 C6 1.401(7) . ?
C1_1 C2_1 1.536(7) . ?
C2_1 C7_1 1.514(4) . ?
C2_1 C3_1 1.530(4) . ?
C3_1 C4_1 1.518(4) . ?
C4_1 C5_1 1.549(4) . ?
C5_1 C6_1 1.486(4) . ?
C6_1 C7_1 1.497(4) . ?
C1_2 C2_2 1.467(8) . ?
C2_2 C7_2 1.514(4) . ?
C2_2 C3_2 1.530(4) . ?
C3_2 C4_2 1.518(4) . ?
C4_2 C5_2 1.549(4) . ?
C5_2 C6_2 1.486(4) . ?
C6_2 C7_2 1.497(4) . ?
C1_3 C2_31 1.509(11) . ?
C1_3 C2_3 1.540(7) . ?
C2_3 C7_3 1.514(4) . ?
C2_3 C3_3 1.530(4) . ?
C3_3 C4_3 1.517(4) . ?
C4_3 C5_3 1.549(4) . ?
C5_3 C6_3 1.486(4) . ?
C6_3 C7_3 1.498(4) . ?
C1_4 C2_4 1.513(8) . ?
C1_4 C2_41 1.637(11) . ?
C2_4 C7_4 1.514(4) . ?
C2_4 C3_4 1.530(4) . ?
C3_4 C4_4 1.517(4) . ?
C4_4 C5_4 1.549(4) . ?
C5_4 C6_4 1.486(4) . ?
C6_4 C7_4 1.498(4) . ?
C1_5 C2_51 1.495(12) . ?
C1_5 C2_5 1.595(7) . ?
C2_5 C7_5 1.514(4) . ?
C2_5 C3_5 1.530(4) . ?
C3_5 C4_5 1.517(4) . ?
C4_5 C5_5 1.549(4) . ?
C5_5 C6_5 1.486(4) . ?
C6_5 C7_5 1.498(4) . ?
C1_6 C2_61 1.547(15) . ?
C1_6 C2_6 1.566(9) . ?
C2_6 C7_6 1.514(4) . ?
C2_6 C3_6 1.530(4) . ?
C3_6 C4_6 1.517(4) . ?
C4_6 C5_6 1.548(4) . ?
C5_6 C6_6 1.486(4) . ?
C6_6 C7_6 1.498(4) . ?
C2_31 C7_31 1.514(4) . ?
C2_31 C3_31 1.530(4) . ?
C3_31 C4_31 1.517(4) . ?
C4_31 C5_31 1.549(4) . ?
C5_31 C6_31 1.486(4) . ?
C6_31 C7_31 1.497(4) . ?
C2_41 C7_41 1.514(4) . ?
C2_41 C3_41 1.530(4) . ?
C3_41 C4_41 1.517(4) . ?
C4_41 C5_41 1.549(4) . ?
C5_41 C6_41 1.486(4) . ?
C6_41 C7_41 1.497(4) . ?
C2_51 C7_51 1.514(4) . ?
C2_51 C3_51 1.530(4) . ?
C3_51 C4_51 1.517(4) . ?
C4_51 C5_51 1.549(4) . ?
C5_51 C6_51 1.486(4) . ?
C6_51 C7_51 1.497(4) . ?
C2_61 C7_61 1.514(4) . ?
C2_61 C3_61 1.530(4) . ?
C3_61 C4_61 1.517(4) . ?
C4_61 C5_61 1.549(4) . ?
C5_61 C6_61 1.486(4) . ?
C6_61 C7_61 1.497(4) . ?
C52 C53 1.396(8) . ?
C52 C57 1.433(9) . ?
C53 C54 1.384(8) . ?
C54 C55 1.403(8) . ?
C55 C56 1.392(8) . ?
C56 C57 1.425(8) . ?
C61_7 Cl2_7 1.661(14) . ?
C61_7 Cl1_7 1.734(16) . ?
C61_71 Cl2_71 1.661(14) . ?
C61_71 Cl1_71 1.734(16) . ?
C1_8 O_8 1.489(8) . ?
C1_8 C2_8 1.522(8) . ?
C2_8 C3_8 1.525(8) . ?
C3_8 C4_8 1.511(8) . ?
C4_8 O_8 1.541(8) . ?
C1_81 C2_81 1.494(8) . ?
C1_81 O_81 1.511(8) . ?
C2_81 C3_81 1.506(8) . ?
C3_81 C4_81 1.508(8) . ?
C4_81 O_81 1.506(8) . ?
